data_1506227
loop_
_publ_author_name
'Falck, J. R.'
'He, Anyu'
'Reddy, L. Manmohan'
'Kundu, Abhijit'
'Barma, Deb K.'
'Bandyopadhyay, A.'
'Kamila, Sukanta'
'Akella, Radha'
'Bejot, Romain'
'Mioskowski, Charles'

_publ_section_title
;
 Ring expansion/homologation--aldehyde condensation cascade using
 tert-trihalomethylcarbinols.
;
_journal_issue 20
_journal_name_full 'Organic letters'
_journal_page_first 4645
_journal_page_last 4647
_journal_paper_doi 10.1021/ol061953q
_journal_volume 8
_journal_year 2006
_chemical_formula_sum 'C20 N2 O2 S'
_chemical_formula_weight 332.28
_chemical_name_systematic
; 
 ? 
;
_space_group_IT_number 14
_symmetry_cell_setting monoclinic
_symmetry_space_group_name_Hall '-P 2yab'
_symmetry_space_group_name_H-M 'P 1 21/a 1'
_atom_sites_solution_hydrogens geom
_atom_sites_solution_primary direct
_atom_sites_solution_secondary difmap
_audit_creation_method SHELXL-97
_cell_angle_alpha 90.000(5)
_cell_angle_beta 97.432(5)
_cell_angle_gamma 90.000(5)
_cell_formula_units_Z 4
_cell_length_a 9.736(5)
_cell_length_b 15.884(5)
_cell_length_c 11.886(5)
_cell_measurement_temperature 291(2)
_cell_volume 1822.7(13)
_computing_cell_refinement 'HKL2000 v095.373'
_computing_data_collection 'collect, Nonius 1999'
_computing_data_reduction 'HKL2000 v095.373'
_computing_publication_material 'XCIF (Sheldrick and Bruker 1997)'
_computing_structure_refinement 'SHELXL-97 (Sheldrick, 1997)'
_computing_structure_solution 'SHELXS-97 (Sheldrick, 1990)'
_diffrn_ambient_temperature 291(2)
_diffrn_measured_fraction_theta_full 0.937
_diffrn_measured_fraction_theta_max 0.937
_diffrn_measurement_device_type 'Kappa CCD'
_diffrn_measurement_method collect
_diffrn_radiation_monochromator graphite
_diffrn_radiation_source 'fine-focus sealed tube'
_diffrn_radiation_type MoK\a
_diffrn_radiation_wavelength 0.71069
_diffrn_reflns_av_R_equivalents 0.0000
_diffrn_reflns_av_sigmaI/netI 0.1870
_diffrn_reflns_limit_h_max 10
_diffrn_reflns_limit_h_min 0
_diffrn_reflns_limit_k_max 18
_diffrn_reflns_limit_k_min 0
_diffrn_reflns_limit_l_max 13
_diffrn_reflns_limit_l_min -13
_diffrn_reflns_number 2686
_diffrn_reflns_theta_full 24.81
_diffrn_reflns_theta_max 24.01
_diffrn_reflns_theta_min 3.32
_exptl_absorpt_coefficient_mu 0.190
_exptl_absorpt_correction_type none
_exptl_absorpt_process_details none
_exptl_crystal_colour colorless
_exptl_crystal_density_diffrn 1.211
_exptl_crystal_density_method 'not measured'
_exptl_crystal_description needles
_exptl_crystal_F_000 664
_exptl_crystal_size_max 0.12
_exptl_crystal_size_mid 0.04
_exptl_crystal_size_min 0.02
_refine_diff_density_max 0.381
_refine_diff_density_min -0.309
_refine_diff_density_rms 0.083
_refine_ls_extinction_method none
_refine_ls_goodness_of_fit_ref 0.989
_refine_ls_hydrogen_treatment none
_refine_ls_matrix_type full
_refine_ls_number_parameters 226
_refine_ls_number_reflns 2686
_refine_ls_number_restraints 0
_refine_ls_restrained_S_all 0.989
_refine_ls_R_factor_all 0.1860
_refine_ls_R_factor_gt 0.0935
_refine_ls_shift/su_max 0.006
_refine_ls_shift/su_mean 0.001
_refine_ls_structure_factor_coef Fsqd
_refine_ls_weighting_details 'calc w=1/[\s^2^(Fo^2^)+(0.2000P)^2^+0.0000P] where P=(Fo^2^+2Fc^2^)/3'
_refine_ls_weighting_scheme calc
_refine_ls_wR_factor_gt 0.1672
_refine_ls_wR_factor_ref 0.2252
_reflns_number_gt 1028
_reflns_number_total 2686
_reflns_threshold_expression >2sigma(I)
_cod_data_source_file ol061953qsi20060807_045002.cif
_cod_data_source_block shelxl_3
_cod_original_sg_symbol_H-M 'p 21/a'
_cod_original_formula_sum 'C20 N2 O2 S1'
_cod_database_code 1506227

loop_
_symmetry_equiv_pos_as_xyz
'x, y, z'
'-x+1/2, y+1/2, -z'
'-x, -y, -z'
'x-1/2, -y-1/2, z'

loop_
_atom_site_label
_atom_site_type_symbol
_atom_site_fract_x
_atom_site_fract_y
_atom_site_fract_z
_atom_site_U_iso_or_equiv
_atom_site_adp_type
_atom_site_occupancy
_atom_site_symmetry_multiplicity
_atom_site_calc_flag
S1 S -0.0207(3) 0.30175(16) 0.4984(2) 0.0654(13) Uani 1 1 d
N2 N -0.0039(8) 0.2184(5) 0.6839(7) 0.058(2) Uani 1 1 d
O3 O 0.0121(7) 0.2830(4) 0.3867(5) 0.073(2) Uani 1 1 d
O4 O -0.1628(7) 0.3175(4) 0.5138(6) 0.072(2) Uani 1 1 d
C5 C 0.0529(10) 0.1625(6) 0.7529(9) 0.058(3) Uani 1 1 d
C6 C -0.2098(10) 0.1669(6) 0.9686(9) 0.055(3) Uani 1 1 d
C7 C -0.0009(11) 0.1549(5) 0.8628(8) 0.057(3) Uani 1 1 d
C8 C -0.1394(11) 0.1705(6) 0.8658(9) 0.062(3) Uani 1 1 d
C9 C -0.3512(11) 0.1370(6) 0.9521(9) 0.070(3) Uani 1 1 d
N10 N 0.0335(8) 0.2171(4) 0.5732(6) 0.060(2) Uani 1 1 d
C11 C 0.0350(13) 0.4384(8) 0.6360(10) 0.081(3) Uani 1 1 d
C12 C -0.2262(14) 0.1871(6) 1.1686(9) 0.075(3) Uani 1 1 d
C13 C 0.2518(14) 0.5147(7) 0.6522(10) 0.080(4) Uani 1 1 d
C14 C 0.0964(10) 0.1248(6) 0.9653(8) 0.068(3) Uani 1 1 d
C15 C -0.4245(11) 0.1318(7) 1.0461(10) 0.071(3) Uani 1 1 d
C16 C -0.1491(11) 0.1936(6) 1.0751(9) 0.064(3) Uani 1 1 d
C17 C 0.0804(10) 0.3853(6) 0.5537(8) 0.062(3) Uani 1 1 d
C18 C 0.1212(14) 0.5038(7) 0.6857(9) 0.079(3) Uani 1 1 d
C19 C 0.1644(11) 0.1019(7) 0.7250(9) 0.080(3) Uani 1 1 d
C20 C 0.2109(11) 0.3972(7) 0.5205(9) 0.075(3) Uani 1 1 d
C21 C -0.3613(13) 0.1556(7) 1.1517(11) 0.073(3) Uani 1 1 d
C22 C 0.1905(11) 0.0528(7) 0.9295(9) 0.080(3) Uani 1 1 d
C23 C 0.2974(13) 0.4624(8) 0.5687(12) 0.092(4) Uani 1 1 d
C24 C 0.2697(12) 0.0829(9) 0.8343(10) 0.100(4) Uani 1 1 d
C25 C 0.3486(13) 0.5843(8) 0.7096(11) 0.109(5) Uani 1 1 d

loop_
_atom_site_aniso_label
_atom_site_aniso_U_11
_atom_site_aniso_U_22
_atom_site_aniso_U_33
_atom_site_aniso_U_23
_atom_site_aniso_U_13
_atom_site_aniso_U_12
S1 0.056(2) 0.074(2) 0.069(2) 0.0082(15) 0.0164(15) -0.0036(15)
N2 0.043(5) 0.063(6) 0.069(6) 0.005(5) 0.018(4) -0.004(4)
O3 0.078(5) 0.092(5) 0.052(4) 0.005(4) 0.020(4) -0.015(4)
O4 0.042(5) 0.089(5) 0.088(5) 0.009(4) 0.013(4) 0.002(4)
C5 0.057(7) 0.051(6) 0.069(7) 0.020(6) 0.018(6) -0.005(6)
C6 0.050(7) 0.055(6) 0.064(7) 0.009(5) 0.017(6) 0.001(5)
C7 0.059(8) 0.041(6) 0.073(7) 0.000(5) 0.018(6) -0.006(5)
C8 0.053(7) 0.054(6) 0.083(7) -0.002(5) 0.025(6) 0.000(5)
C9 0.049(8) 0.068(7) 0.097(8) 0.005(6) 0.027(6) 0.007(6)
N10 0.074(6) 0.060(5) 0.046(5) 0.012(4) 0.004(4) -0.002(4)
C11 0.087(9) 0.088(8) 0.072(7) 0.013(7) 0.022(7) 0.007(8)
C12 0.092(10) 0.058(7) 0.078(8) -0.004(6) 0.027(7) 0.008(6)
C13 0.075(10) 0.071(8) 0.083(9) 0.012(7) -0.026(8) -0.001(7)
C14 0.049(7) 0.076(7) 0.076(7) 0.017(6) -0.007(6) 0.030(6)
C15 0.055(8) 0.080(8) 0.080(8) -0.007(7) 0.019(7) 0.005(6)
C16 0.070(8) 0.063(7) 0.059(7) -0.008(6) 0.007(6) 0.014(6)
C17 0.051(7) 0.062(7) 0.075(7) 0.021(6) 0.016(6) 0.002(6)
C18 0.071(10) 0.078(8) 0.088(8) 0.016(7) 0.009(7) -0.008(7)
C19 0.057(7) 0.099(9) 0.088(8) 0.012(7) 0.025(6) 0.032(7)
C20 0.048(8) 0.075(8) 0.104(9) 0.008(7) 0.018(7) -0.002(6)
C21 0.058(9) 0.072(8) 0.095(10) 0.005(7) 0.027(7) 0.002(6)
C22 0.064(8) 0.089(8) 0.090(8) 0.014(7) 0.023(7) 0.016(7)
C23 0.081(10) 0.081(9) 0.116(10) 0.006(8) 0.019(8) -0.006(8)
C24 0.065(8) 0.147(12) 0.093(9) 0.053(8) 0.025(7) 0.037(8)
C25 0.100(10) 0.095(10) 0.122(10) 0.001(8) -0.027(8) -0.026(8)

loop_
_atom_type_symbol
_atom_type_description
_atom_type_scat_dispersion_real
_atom_type_scat_dispersion_imag
_atom_type_scat_source
C C 0.0033 0.0016 'International Tables Vol C Tables 4.2.6.8 and 6.1.1.4'
H H 0.0000 0.0000 'International Tables Vol C Tables 4.2.6.8 and 6.1.1.4'
N N 0.0061 0.0033 'International Tables Vol C Tables 4.2.6.8 and 6.1.1.4'
O O 0.0106 0.0060 'International Tables Vol C Tables 4.2.6.8 and 6.1.1.4'
S S 0.1246 0.1234 'International Tables Vol C Tables 4.2.6.8 and 6.1.1.4'

loop_
_geom_angle_atom_site_label_1
_geom_angle_atom_site_label_2
_geom_angle_atom_site_label_3
_geom_angle
O3 S1 O4 119.0(4)
O3 S1 N10 103.5(4)
O4 S1 N10 108.4(4)
O3 S1 C17 109.0(4)
O4 S1 C17 109.1(5)
N10 S1 C17 107.0(4)
C5 N2 N10 116.4(8)
N2 C5 C7 116.7(9)
N2 C5 C19 124.0(9)
C7 C5 C19 119.2(9)
C16 C6 C9 120.6(9)
C16 C6 C8 123.5(9)
C9 C6 C8 115.9(10)
C8 C7 C5 118.1(9)
C8 C7 C14 123.1(9)
C5 C7 C14 118.7(9)
C7 C8 C6 125.2(10)
C15 C9 C6 119.0(10)
N2 N10 S1 112.7(6)
C18 C11 C17 120.5(11)
C21 C12 C16 119.7(11)
C23 C13 C18 120.7(11)
C23 C13 C25 120.1(13)
C18 C13 C25 119.2(12)
C7 C14 C22 109.8(8)
C21 C15 C9 119.8(10)
C6 C16 C12 118.9(10)
C11 C17 C20 119.8(10)
C11 C17 S1 120.6(9)
C20 C17 S1 119.5(9)
C13 C18 C11 119.1(11)
C5 C19 C24 110.4(9)
C17 C20 C23 120.3(10)
C15 C21 C12 122.0(10)
C24 C22 C14 110.1(9)
C13 C23 C20 119.6(11)
C22 C24 C19 109.5(9)

loop_
_geom_bond_atom_site_label_1
_geom_bond_atom_site_label_2
_geom_bond_distance
S1 O3 1.437(6)
S1 O4 1.441(7)
S1 N10 1.659(8)
S1 C17 1.730(11)
N2 C5 1.285(11)
N2 N10 1.410(10)
C5 C7 1.474(13)
C5 C19 1.518(13)
C6 C16 1.393(13)
C6 C9 1.445(13)
C6 C8 1.477(13)
C7 C8 1.376(13)
C7 C14 1.521(13)
C9 C15 1.403(13)
C11 C18 1.416(15)
C11 C17 1.407(14)
C12 C21 1.397(15)
C12 C16 1.423(14)
C13 C23 1.409(16)
C13 C18 1.391(14)
C13 C25 1.552(15)
C14 C22 1.559(14)
C15 C21 1.377(14)
C17 C20 1.391(12)
C19 C24 1.576(15)
C20 C23 1.409(16)
C22 C24 1.526(14)

loop_
_cod_related_entry_id
_cod_related_entry_database
_cod_related_entry_code
1 ChemSpider 30651703
